data_4062311
loop_
_publ_author_name
'Coombs, Deborah L.'
'Aldridge, Simon'
'Coles, Simon J.'
'Hursthouse, Michael B.'

_publ_section_title
;
 Influence of Ligand Steric Bulk in the Synthesis of Transition-Metal
 Borylene Complexes
;
_journal_issue 21
_journal_name_full Organometallics
_journal_page_first 4213
_journal_page_last 4217
_journal_paper_doi 10.1021/om030489f
_journal_volume 22
_journal_year 2003
_chemical_formula_sum 'C29 H35 B Fe2 O3'
_chemical_formula_weight 554.08
_space_group_IT_number 2
_symmetry_cell_setting triclinic
_symmetry_space_group_name_Hall '-P 1'
_symmetry_space_group_name_H-M 'P -1'
_cell_angle_alpha 104.092(2)
_cell_angle_beta 92.461(3)
_cell_angle_gamma 114.425(3)
_cell_formula_units_Z 2
_cell_length_a 9.2733(4)
_cell_length_b 9.2964(5)
_cell_length_c 17.1859(9)
_cell_measurement_temperature 120(2)
_cell_volume 1290.96(11)
_diffrn_ambient_temperature 120(2)
_exptl_crystal_density_diffrn 1.425
_cod_depositor_comments
;
The following automatic conversions were performed:
'_symmetry_cell_setting' value 'Triclinic' changed to 'triclinic'
according to '/home/saulius/struct/CIF-dictionaries/cif_core.dic'
dictionary named 'cif_core.dic' version 2.4.1 from 2010-06-29.

Automatic conversion script
Id: cif_fix_enum 1527 2010-12-29 10:47:43Z saulius 
;
_cod_database_code 4062311

loop_
_symmetry_equiv_pos_as_xyz
'x, y, z'
'-x, -y, -z'

loop_
_atom_site_label
_atom_site_type_symbol
_atom_site_fract_x
_atom_site_fract_y
_atom_site_fract_z
_atom_site_U_iso_or_equiv
_atom_site_adp_type
_atom_site_occupancy
_atom_site_symmetry_multiplicity
_atom_site_calc_flag
_atom_site_refinement_flags
_atom_site_disorder_assembly
_atom_site_disorder_group
C1 C 0.0751(6) 0.2104(7) 0.3787(3) 0.0230(11) Uani 1 1 d . . .
C2 C 0.0022(7) 0.3085(8) 0.3488(4) 0.0304(13) Uani 1 1 d . . .
H2A H -0.0868 0.3079 0.3777 0.046 Uiso 1 1 calc R . .
H2B H -0.0379 0.2593 0.2903 0.046 Uiso 1 1 calc R . .
H2C H 0.0838 0.4224 0.3588 0.046 Uiso 1 1 calc R . .
C3 C 0.0179(6) 0.0350(7) 0.3512(3) 0.0223(11) Uani 1 1 d . . .
C4 C -0.1288(7) -0.0809(8) 0.2895(3) 0.0279(13) Uani 1 1 d . . .
H4A H -0.1338 -0.1918 0.2751 0.042 Uiso 1 1 calc R . .
H4B H -0.1239 -0.0432 0.2408 0.042 Uiso 1 1 calc R . .
H4C H -0.2246 -0.0837 0.3124 0.042 Uiso 1 1 calc R . .
C5 C 0.1099(6) -0.0081(7) 0.4015(3) 0.0228(11) Uani 1 1 d . . .
C6 C 0.0814(8) -0.1779(7) 0.4024(4) 0.0303(13) Uani 1 1 d . . .
H6A H 0.0110 -0.2116 0.4420 0.045 Uiso 1 1 calc R . .
H6B H 0.1840 -0.1788 0.4175 0.045 Uiso 1 1 calc R . .
H6C H 0.0304 -0.2549 0.3482 0.045 Uiso 1 1 calc R . .
C7 C 0.2237(7) 0.1411(7) 0.4604(3) 0.0250(12) Uani 1 1 d . . .
C8 C 0.3334(8) 0.1464(9) 0.5286(3) 0.0349(15) Uani 1 1 d . . .
H8A H 0.4237 0.2564 0.5478 0.052 Uiso 1 1 calc R . .
H8B H 0.3739 0.0641 0.5094 0.052 Uiso 1 1 calc R . .
H8C H 0.2743 0.1222 0.5734 0.052 Uiso 1 1 calc R . .
C9 C 0.2013(7) 0.2761(7) 0.4467(3) 0.0232(11) Uani 1 1 d . . .
C10 C 0.2816(8) 0.4507(7) 0.4983(4) 0.0303(13) Uani 1 1 d . . .
H10A H 0.3270 0.5234 0.4641 0.045 Uiso 1 1 calc R . .
H10B H 0.3676 0.4644 0.5387 0.045 Uiso 1 1 calc R . .
H10C H 0.2028 0.4792 0.5262 0.045 Uiso 1 1 calc R . .
C11 C 0.4462(7) 0.1427(7) 0.3625(3) 0.0213(11) Uani 1 1 d . . .
C12 C 0.3493(6) 0.3452(7) 0.3032(3) 0.0176(10) Uani 1 1 d . . .
C13 C 0.1460(6) -0.1954(7) 0.1979(3) 0.0202(11) Uani 1 1 d . . .
C14 C 0.2041(7) -0.2971(7) 0.2224(3) 0.0236(11) Uani 1 1 d . . .
H14 H 0.2928 -0.2488 0.2652 0.028 Uiso 1 1 calc R . .
C15 C 0.1366(7) -0.4659(7) 0.1861(4) 0.0260(12) Uani 1 1 d . . .
H15 H 0.1798 -0.5314 0.2036 0.031 Uiso 1 1 calc R . .
C16 C 0.0048(7) -0.5393(7) 0.1238(4) 0.0285(13) Uani 1 1 d . . .
H16 H -0.0408 -0.6547 0.0982 0.034 Uiso 1 1 calc R . .
C17 C -0.0596(7) -0.4437(7) 0.0992(3) 0.0248(12) Uani 1 1 d . . .
H17 H -0.1519 -0.4939 0.0583 0.030 Uiso 1 1 calc R . .
C18 C 0.0115(7) -0.2739(7) 0.1348(3) 0.0250(12) Uani 1 1 d . . .
H18 H -0.0310 -0.2088 0.1163 0.030 Uiso 1 1 calc R . .
C19 C 0.1160(6) 0.1444(6) 0.1676(3) 0.0184(10) Uani 1 1 d . . .
C20 C 0.5059(6) 0.1304(7) 0.1603(3) 0.0193(10) Uani 1 1 d . . .
C21 C 0.5742(7) 0.0212(7) 0.1813(3) 0.0251(12) Uani 1 1 d . . .
H21A H 0.4877 -0.0898 0.1726 0.038 Uiso 1 1 calc R . .
H21B H 0.6255 0.0664 0.2384 0.038 Uiso 1 1 calc R . .
H21C H 0.6539 0.0157 0.1465 0.038 Uiso 1 1 calc R . .
C22 C 0.3835(6) 0.0834(7) 0.0931(3) 0.0212(11) Uani 1 1 d . . .
C23 C 0.2970(7) -0.0854(7) 0.0327(3) 0.0273(12) Uani 1 1 d . . .
H23A H 0.1896 -0.1025 0.0114 0.041 Uiso 1 1 calc R . .
H23B H 0.2876 -0.1696 0.0597 0.041 Uiso 1 1 calc R . .
H23C H 0.3576 -0.0936 -0.0121 0.041 Uiso 1 1 calc R . .
C24 C 0.3731(6) 0.2285(7) 0.0867(3) 0.0209(11) Uani 1 1 d . . .
C25 C 0.2679(7) 0.2361(8) 0.0196(3) 0.0286(13) Uani 1 1 d . . .
H25A H 0.3249 0.2505 -0.0267 0.043 Uiso 1 1 calc R . .
H25B H 0.2421 0.3293 0.0397 0.043 Uiso 1 1 calc R . .
H25C H 0.1684 0.1334 0.0024 0.043 Uiso 1 1 calc R . .
C26 C 0.4858(6) 0.3658(7) 0.1504(3) 0.0204(11) Uani 1 1 d . . .
C27 C 0.5237(7) 0.5436(7) 0.1633(4) 0.0267(12) Uani 1 1 d . . .
H27A H 0.5255 0.5945 0.2207 0.040 Uiso 1 1 calc R . .
H27B H 0.4414 0.5521 0.1295 0.040 Uiso 1 1 calc R . .
H27C H 0.6289 0.6007 0.1483 0.040 Uiso 1 1 calc R . .
C28 C 0.5663(6) 0.3041(7) 0.1960(3) 0.0189(10) Uani 1 1 d . . .
C29 C 0.7024(6) 0.4110(7) 0.2657(3) 0.0240(12) Uani 1 1 d . . .
H29A H 0.8029 0.4569 0.2444 0.036 Uiso 1 1 calc R . .
H29B H 0.7113 0.3446 0.3004 0.036 Uiso 1 1 calc R . .
H29C H 0.6816 0.5012 0.2977 0.036 Uiso 1 1 calc R . .
B1 B 0.2222(7) -0.0071(7) 0.2369(3) 0.0177(11) Uani 1 1 d . . .
O1 O 0.5635(5) 0.1308(6) 0.3818(3) 0.0325(10) Uani 1 1 d . . .
O2 O 0.3966(5) 0.4895(5) 0.3293(2) 0.0238(8) Uani 1 1 d . . .
O3 O -0.0157(4) 0.1092(5) 0.1409(2) 0.0258(9) Uani 1 1 d . . .
Fe1 Fe 0.26787(8) 0.15294(9) 0.34166(4) 0.0156(2) Uani 1 1 d . . .
Fe2 Fe 0.31246(8) 0.18718(9) 0.19924(4) 0.01469(19) Uani 1 1 d . . .

loop_
_atom_site_aniso_label
_atom_site_aniso_U_11
_atom_site_aniso_U_22
_atom_site_aniso_U_33
_atom_site_aniso_U_23
_atom_site_aniso_U_13
_atom_site_aniso_U_12
C1 0.021(3) 0.033(3) 0.017(3) 0.006(2) 0.007(2) 0.013(2)
C2 0.026(3) 0.036(3) 0.033(3) 0.007(3) 0.009(2) 0.018(3)
C3 0.014(2) 0.030(3) 0.020(3) 0.009(2) 0.008(2) 0.006(2)
C4 0.017(3) 0.032(3) 0.023(3) 0.006(2) 0.000(2) 0.001(2)
C5 0.020(3) 0.024(3) 0.020(3) 0.008(2) 0.006(2) 0.005(2)
C6 0.032(3) 0.027(3) 0.026(3) 0.013(2) 0.007(2) 0.005(3)
C7 0.022(3) 0.032(3) 0.016(3) 0.010(2) 0.005(2) 0.005(2)
C8 0.034(3) 0.051(4) 0.016(3) 0.011(3) 0.005(2) 0.015(3)
C9 0.022(3) 0.029(3) 0.013(2) 0.002(2) 0.006(2) 0.008(2)
C10 0.034(3) 0.029(3) 0.023(3) 0.002(2) 0.010(2) 0.013(3)
C11 0.027(3) 0.025(3) 0.010(2) 0.007(2) 0.008(2) 0.007(2)
C12 0.015(2) 0.024(3) 0.013(2) 0.006(2) 0.0013(18) 0.007(2)
C13 0.023(3) 0.021(3) 0.016(2) 0.004(2) 0.005(2) 0.009(2)
C14 0.024(3) 0.027(3) 0.021(3) 0.006(2) 0.004(2) 0.012(2)
C15 0.030(3) 0.025(3) 0.027(3) 0.009(2) 0.008(2) 0.015(2)
C16 0.030(3) 0.019(3) 0.031(3) 0.002(2) 0.004(2) 0.009(2)
C17 0.026(3) 0.025(3) 0.019(3) 0.003(2) -0.001(2) 0.010(2)
C18 0.025(3) 0.026(3) 0.023(3) 0.008(2) 0.002(2) 0.011(2)
C19 0.020(3) 0.019(3) 0.015(2) 0.006(2) 0.001(2) 0.008(2)
C20 0.019(2) 0.028(3) 0.015(2) 0.008(2) 0.0053(19) 0.012(2)
C21 0.025(3) 0.031(3) 0.023(3) 0.008(2) 0.005(2) 0.015(2)
C22 0.021(3) 0.026(3) 0.014(2) 0.005(2) 0.008(2) 0.008(2)
C23 0.028(3) 0.029(3) 0.017(3) -0.001(2) 0.004(2) 0.009(2)
C24 0.019(2) 0.029(3) 0.014(2) 0.010(2) 0.003(2) 0.008(2)
C25 0.030(3) 0.040(3) 0.016(3) 0.013(2) 0.000(2) 0.013(3)
C26 0.019(3) 0.024(3) 0.014(2) 0.008(2) 0.004(2) 0.004(2)
C27 0.023(3) 0.025(3) 0.028(3) 0.011(2) 0.003(2) 0.004(2)
C28 0.013(2) 0.025(3) 0.015(2) 0.005(2) 0.0028(19) 0.006(2)
C29 0.016(2) 0.031(3) 0.021(3) 0.008(2) 0.000(2) 0.007(2)
B1 0.018(3) 0.022(3) 0.013(3) 0.007(2) 0.001(2) 0.008(2)
O1 0.027(2) 0.054(3) 0.030(2) 0.019(2) 0.0039(18) 0.026(2)
O2 0.029(2) 0.020(2) 0.0180(19) 0.0028(15) 0.0014(16) 0.0085(16)
O3 0.0185(19) 0.029(2) 0.028(2) 0.0090(17) -0.0023(16) 0.0091(17)
Fe1 0.0145(4) 0.0194(4) 0.0106(3) 0.0036(3) 0.0014(3) 0.0057(3)
Fe2 0.0142(4) 0.0177(4) 0.0106(3) 0.0037(3) 0.0010(3) 0.0057(3)

loop_
_geom_bond_atom_site_label_1
_geom_bond_atom_site_label_2
_geom_bond_distance
_geom_bond_site_symmetry_2
_geom_bond_publ_flag
C1 C3 1.432(8) . ?
C1 C9 1.433(8) . ?
C1 C2 1.505(8) . ?
C1 Fe1 2.146(5) . ?
C2 H2A 0.9800 . ?
C2 H2B 0.9800 . ?
C2 H2C 0.9800 . ?
C3 C5 1.423(8) . ?
C3 C4 1.497(7) . ?
C3 Fe1 2.149(5) . ?
C4 H4A 0.9800 . ?
C4 H4B 0.9800 . ?
C4 H4C 0.9800 . ?
C5 C7 1.441(8) . ?
C5 C6 1.493(8) . ?
C5 Fe1 2.124(5) . ?
C6 H6A 0.9800 . ?
C6 H6B 0.9800 . ?
C6 H6C 0.9800 . ?
C7 C9 1.424(8) . ?
C7 C8 1.496(8) . ?
C7 Fe1 2.118(5) . ?
C8 H8A 0.9800 . ?
C8 H8B 0.9800 . ?
C8 H8C 0.9800 . ?
C9 C10 1.490(8) . ?
C9 Fe1 2.150(5) . ?
C10 H10A 0.9800 . ?
C10 H10B 0.9800 . ?
C10 H10C 0.9800 . ?
C11 O1 1.180(7) . ?
C11 Fe1 1.723(6) . ?
C12 O2 1.182(6) . ?
C12 Fe1 1.924(5) . ?
C12 Fe2 1.930(5) . ?
C13 C14 1.399(8) . ?
C13 C18 1.418(7) . ?
C13 B1 1.542(8) . ?
C14 C15 1.386(8) . ?
C14 H14 0.9500 . ?
C15 C16 1.396(8) . ?
C15 H15 0.9500 . ?
C16 C17 1.388(8) . ?
C16 H16 0.9500 . ?
C17 C18 1.391(8) . ?
C17 H17 0.9500 . ?
C18 H18 0.9500 . ?
C19 O3 1.165(6) . ?
C19 Fe2 1.728(5) . ?
C20 C28 1.427(8) . ?
C20 C22 1.430(7) . ?
C20 C21 1.500(7) . ?
C20 Fe2 2.158(5) . ?
C21 H21A 0.9800 . ?
C21 H21B 0.9800 . ?
C21 H21C 0.9800 . ?
C22 C24 1.422(8) . ?
C22 C23 1.509(7) . ?
C22 Fe2 2.113(5) . ?
C23 H23A 0.9800 . ?
C23 H23B 0.9800 . ?
C23 H23C 0.9800 . ?
C24 C26 1.428(7) . ?
C24 C25 1.512(7) . ?
C24 Fe2 2.117(5) . ?
C25 H25A 0.9800 . ?
C25 H25B 0.9800 . ?
C25 H25C 0.9800 . ?
C26 C28 1.422(7) . ?
C26 C27 1.497(8) . ?
C26 Fe2 2.152(5) . ?
C27 H27A 0.9800 . ?
C27 H27B 0.9800 . ?
C27 H27C 0.9800 . ?
C28 C29 1.507(7) . ?
C28 Fe2 2.157(5) . ?
C29 H29A 0.9800 . ?
C29 H29B 0.9800 . ?
C29 H29C 0.9800 . ?
B1 Fe2 1.936(6) . ?
B1 Fe1 1.934(6) . ?
Fe1 Fe2 2.5731(10) . ?
